data_9001831
loop_
_publ_author_name
'Comodi, P.'
'Zanazzi, P. F.'
'Poli, S.'
'Schmidt, M. W.'

_publ_section_title
;High-pressure behavior of kyanite: Compressibility and structural deformation
 Sample: P = 0.001 kbar, in air
;
_journal_name_full 'American Mineralogist'
_journal_page_first 452
_journal_page_last 459
_journal_volume 82
_journal_year 1997
_chemical_formula_sum 'Al2 O5 Si'
_chemical_name_mineral Kyanite
_space_group_IT_number 2
_symmetry_space_group_name_Hall '-P 1'
_symmetry_space_group_name_H-M 'P -1'
_cell_angle_alpha 89.99
_cell_angle_beta 101.15
_cell_angle_gamma 105.95
_cell_length_a 7.124
_cell_length_b 7.856
_cell_length_c 5.577
_cell_formula_units_Z 4
_cell_volume 293.978
_database_code_amcsd 0001887
_diffrn_ambient_pressure 100
_exptl_crystal_density_diffrn 3.661
_cod_original_formula_sum 'Si Al2 O5'
_cod_database_code 9001831

loop_
_space_group_symop_operation_xyz
x,y,z
-x,-y,-z

loop_
_atom_site_label
_atom_site_fract_x
_atom_site_fract_y
_atom_site_fract_z
_atom_site_U_iso_or_equiv
Si1 0.29630 0.06490 0.70670 0.00400
Si2 0.29100 0.33180 0.18920 0.00380
Al1 0.32540 0.70420 0.45820 0.00470
Al2 0.29740 0.69880 0.95050 0.00460
Al3 0.09970 0.38610 0.64050 0.00450
Al4 0.11200 0.91740 0.16480 0.00470
O1 0.10940 0.14690 0.12880 0.00540
O2 0.12310 0.68550 0.18150 0.00490
O3 0.27500 0.45460 0.95460 0.00580
O4 0.28320 0.93560 0.93570 0.00560
O5 0.10830 0.15210 0.66660 0.00520
O6 0.12210 0.63060 0.63900 0.00510
O7 0.28230 0.44520 0.42880 0.00580
O8 0.29140 0.94690 0.46590 0.00580
O9 0.50070 0.27510 0.24470 0.00550
O10 0.50120 0.23100 0.75610 0.00530

loop_
_cod_related_entry_id
_cod_related_entry_database
_cod_related_entry_code
1 AMCSD 0001887
